data_4517517
loop_
_publ_author_name
'Li, Liangying'
'Guo, Lidong'
'Zheng, Fang'
'Zhang, Zhiguo'
'Yang, Qiwei'
'Yang, Yiwen'
'Ren, Qilong'
'Bao, Zongbi'

_publ_section_title
;
 Calcium-Based Metal-Organic Framework for Simultaneous Capture of Trace
 Propyne and Propadiene from Propylene.
;
_journal_name_full 'ACS applied materials &amp; interfaces'
_journal_paper_doi 10.1021/acsami.0c03139
_journal_year 2020
_chemical_formula_sum 'C11 H4 Ca2 O10'
_chemical_formula_weight 376.30
_space_group_crystal_system orthorhombic
_space_group_IT_number 43
_space_group_name_Hall 'F 2 -2d'
_space_group_name_H-M_alt 'F d d 2'
_atom_sites_solution_hydrogens mixed
_audit_creation_method SHELXL-2018/3
_cell_angle_alpha 90
_cell_angle_beta 90
_cell_angle_gamma 90
_cell_formula_units_Z 8
_cell_length_a 20.222(3)
_cell_length_b 18.433(3)
_cell_length_c 7.6641(16)
_cell_measurement_reflns_used 5771
_cell_measurement_temperature 296(2)
_cell_measurement_theta_max 32.75
_cell_measurement_theta_min 2.99
_cell_volume 2856.8(9)
_computing_structure_refinement 'SHELXL-2018/3 (Sheldrick, 2018)'
_diffrn_ambient_temperature 296(2)
_diffrn_measured_fraction_theta_full 0.978
_diffrn_measured_fraction_theta_max 0.971
_diffrn_measurement_device_type 'BRUKER D8 VENTURE PHOTON II'
_diffrn_radiation_type MoK\a
_diffrn_radiation_wavelength 0.71073
_diffrn_reflns_av_unetI/netI 0.0549
_diffrn_reflns_Laue_measured_fraction_full 0.978
_diffrn_reflns_Laue_measured_fraction_max 0.971
_diffrn_reflns_limit_h_max 26
_diffrn_reflns_limit_h_min -18
_diffrn_reflns_limit_k_max 24
_diffrn_reflns_limit_k_min -17
_diffrn_reflns_limit_l_max 10
_diffrn_reflns_limit_l_min 0
_diffrn_reflns_number 6086
_diffrn_reflns_point_group_measured_fraction_full 0.530
_diffrn_reflns_point_group_measured_fraction_max 0.521
_diffrn_reflns_theta_full 25.242
_diffrn_reflns_theta_max 28.272
_diffrn_reflns_theta_min 2.991
_exptl_absorpt_coefficient_mu 0.850
_exptl_crystal_density_diffrn 1.750
_exptl_crystal_description block
_exptl_crystal_F_000 1520
_exptl_crystal_size_max 0.200
_exptl_crystal_size_mid 0.100
_exptl_crystal_size_min 0.100
_refine_diff_density_max 0.780
_refine_diff_density_min -0.445
_refine_diff_density_rms 0.103
_refine_ls_abs_structure_details
;
No quotients, so Flack parameter determined by classical intensity fit
;
_refine_ls_abs_structure_Flack 0.11(4)
_refine_ls_extinction_method none
_refine_ls_goodness_of_fit_ref 1.057
_refine_ls_hydrogen_treatment constr
_refine_ls_matrix_type full
_refine_ls_number_parameters 109
_refine_ls_number_reflns 6086
_refine_ls_number_restraints 164
_refine_ls_restrained_S_all 1.050
_refine_ls_R_factor_all 0.0704
_refine_ls_R_factor_gt 0.0597
_refine_ls_shift/su_max 0.000
_refine_ls_shift/su_mean 0.000
_refine_ls_structure_factor_coef Fsqd
_refine_ls_weighting_details 'w=1/[\s^2^(Fo^2^)+(0.0896P)^2^+11.2336P] where P=(Fo^2^+2Fc^2^)/3'
_refine_ls_weighting_scheme calc
_refine_ls_wR_factor_gt 0.1587
_refine_ls_wR_factor_ref 0.1705
_reflns_Friedel_coverage 0.000
_reflns_Friedel_fraction_full 0.000
_reflns_Friedel_fraction_max 0.000
_reflns_number_gt 5438
_reflns_number_total 6086
_reflns_threshold_expression 'I > 2\s(I)'
_cod_data_source_file am0c03139_si_002.cif
_cod_data_source_block 20190820_zju_guo_0m_5_sx
_cod_database_code 4517517
_shelx_shelxl_version_number 2018/3
_shelx_space_group_comment
;
The symmetry employed for this shelxl refinement is uniquely defined
by the following loop, which should always be used as a source of
symmetry information in preference to the above space-group names.
They are only intended as comments.
;
_shelx_estimated_absorpt_t_min 0.848
_shelx_estimated_absorpt_t_max 0.920

loop_
_space_group_symop_operation_xyz
'x, y, z'
'-x, -y, z'
'-x+1/4, y+1/4, z+1/4'
'x+3/4, -y+3/4, z+1/4'
'x, y+1/2, z+1/2'
'-x, -y+1/2, z+1/2'
'-x+1/4, y+3/4, z+3/4'
'x+3/4, -y+5/4, z+3/4'
'x+1/2, y, z+1/2'
'-x+1/2, -y, z+1/2'
'-x+3/4, y+1/4, z+3/4'
'x+5/4, -y+3/4, z+3/4'
'x+1/2, y+1/2, z'
'-x+1/2, -y+1/2, z'
'-x+3/4, y+3/4, z+1/4'
'x+5/4, -y+5/4, z+1/4'

loop_
_atom_site_label
_atom_site_type_symbol
_atom_site_fract_x
_atom_site_fract_y
_atom_site_fract_z
_atom_site_U_iso_or_equiv
_atom_site_adp_type
_atom_site_occupancy
_atom_site_site_symmetry_order
_atom_site_calc_flag
_atom_site_refinement_flags_posn
_atom_site_refinement_flags_adp
_atom_site_refinement_flags_occupancy
_atom_site_disorder_assembly
_atom_site_disorder_group
Ca1 Ca -0.27573(7) 0.52930(8) 0.7035(2) 0.0154(4) Uani 1 1 d . U . . .
O1 O -0.4424(3) 0.2846(3) 1.1537(7) 0.0219(14) Uani 1 1 d . U . . .
O2 O -0.3400(4) 0.4266(3) 0.7478(8) 0.0259(15) Uani 1 1 d . U . . .
O3 O -0.3162(3) 0.3975(4) 1.1629(7) 0.0267(15) Uani 1 1 d . U . . .
O7 O -0.4592(3) 0.3057(4) 0.7589(7) 0.0223(13) Uani 1 1 d . U . . .
O8 O -0.3561(4) 0.6219(4) 0.7000(11) 0.0410(18) Uani 1 1 d . U . . .
C3 C -0.4105(5) 0.3236(5) 1.0482(11) 0.0174(17) Uani 1 1 d . U . . .
C4 C -0.4187(5) 0.3338(5) 0.8637(12) 0.0196(17) Uani 1 1 d . U . . .
C5 C -0.3648(5) 0.3863(5) 0.8621(11) 0.0185(17) Uani 1 1 d . U . . .
C6 C -0.3559(5) 0.3743(5) 1.0480(11) 0.0189(17) Uani 1 1 d . U . . .
C1S C -0.500000 0.500000 0.956(7) 0.098(9) Uani 1 2 d S TU P . .
C2S C -0.500000 0.500000 1.116(8) 0.126(12) Uani 1 2 d S TU P . .
H2S H -0.500000 0.500000 1.237123 0.151 Uiso 1 2 calc R U P . .
C3S C -0.500000 0.500000 0.766(6) 0.107(10) Uani 1 2 d S TU P . .
H3SA H -0.488881 0.452437 0.724706 0.161 Uiso 0.5 1 d R U P A -1
H3SB H -0.468013 0.534345 0.724707 0.161 Uiso 0.5 1 d R U P A -1
H3SC H -0.543106 0.513217 0.724706 0.161 Uiso 0.5 1 d R U P A -1

loop_
_atom_site_aniso_label
_atom_site_aniso_U_11
_atom_site_aniso_U_22
_atom_site_aniso_U_33
_atom_site_aniso_U_23
_atom_site_aniso_U_13
_atom_site_aniso_U_12
Ca1 0.0174(7) 0.0194(7) 0.0094(5) 0.0004(7) 0.0006(6) -0.0006(6)
O1 0.027(3) 0.028(3) 0.011(3) 0.001(2) 0.002(2) -0.010(3)
O2 0.037(4) 0.029(3) 0.012(3) 0.002(2) 0.003(2) -0.012(3)
O3 0.028(3) 0.039(4) 0.012(3) 0.000(3) -0.004(2) -0.017(3)
O7 0.026(3) 0.031(3) 0.010(3) -0.001(2) -0.001(3) -0.008(3)
O8 0.053(4) 0.054(4) 0.016(3) -0.004(4) -0.005(4) 0.032(3)
C3 0.019(4) 0.021(4) 0.012(3) -0.003(3) -0.001(3) -0.004(3)
C4 0.024(4) 0.020(4) 0.015(3) -0.001(3) 0.002(3) -0.005(3)
C5 0.021(4) 0.022(4) 0.012(3) -0.001(3) -0.001(3) -0.007(3)
C6 0.021(4) 0.025(4) 0.011(3) 0.000(3) -0.001(3) -0.005(3)
C1S 0.060(12) 0.046(11) 0.19(3) 0.000 0.000 -0.011(10)
C2S 0.084(19) 0.11(2) 0.19(3) 0.000 0.000 -0.032(18)
C3S 0.054(13) 0.079(16) 0.19(3) 0.000 0.000 0.009(13)

loop_
_atom_type_symbol
_atom_type_description
_atom_type_scat_dispersion_real
_atom_type_scat_dispersion_imag
_atom_type_scat_source
C C 0.0033 0.0016 'International Tables Vol C Tables 4.2.6.8 and 6.1.1.4'
H H 0.0000 0.0000 'International Tables Vol C Tables 4.2.6.8 and 6.1.1.4'
Ca Ca 0.2262 0.3064 'International Tables Vol C Tables 4.2.6.8 and 6.1.1.4'
O O 0.0106 0.0060 'International Tables Vol C Tables 4.2.6.8 and 6.1.1.4'

loop_
_geom_angle_atom_site_label_1
_geom_angle_atom_site_label_2
_geom_angle_atom_site_label_3
_geom_angle
_geom_angle_site_symmetry_1
_geom_angle_site_symmetry_3
_geom_angle_publ_flag
O3 Ca1 O2 160.6(2) 10_464 . ?
O3 Ca1 O8 97.5(3) 10_464 . ?
O2 Ca1 O8 101.9(3) . . ?
O3 Ca1 O1 93.6(2) 10_464 3_454 ?
O2 Ca1 O1 91.3(2) . 3_454 ?
O8 Ca1 O1 76.9(3) . 3_454 ?
O3 Ca1 O7 96.6(2) 10_464 3_455 ?
O2 Ca1 O7 87.3(2) . 3_455 ?
O8 Ca1 O7 77.2(3) . 3_455 ?
O1 Ca1 O7 153.12(19) 3_454 3_455 ?
O3 Ca1 O7 81.7(2) 10_464 12_454 ?
O2 Ca1 O7 83.1(2) . 12_454 ?
O8 Ca1 O7 143.4(2) . 12_454 ?
O1 Ca1 O7 66.70(18) 3_454 12_454 ?
O7 Ca1 O7 139.43(16) 3_455 12_454 ?
O3 Ca1 O1 79.7(2) 10_464 12_454 ?
O2 Ca1 O1 84.6(2) . 12_454 ?
O8 Ca1 O1 142.4(2) . 12_454 ?
O1 Ca1 O1 140.48(15) 3_454 12_454 ?
O7 Ca1 O1 66.11(18) 3_455 12_454 ?
O7 Ca1 O1 73.78(17) 12_454 12_454 ?
O3 Ca1 C4 78.5(3) 10_464 12_454 ?
O2 Ca1 C4 82.8(2) . 12_454 ?
O8 Ca1 C4 166.2(3) . 12_454 ?
O1 Ca1 C4 90.1(2) 3_454 12_454 ?
O7 Ca1 C4 116.2(2) 3_455 12_454 ?
O7 Ca1 C4 23.5(2) 12_454 12_454 ?
O1 Ca1 C4 50.3(2) 12_454 12_454 ?
O3 Ca1 C3 77.5(2) 10_464 12_454 ?
O2 Ca1 C3 83.5(3) . 12_454 ?
O8 Ca1 C3 165.2(3) . 12_454 ?
O1 Ca1 C3 117.0(2) 3_454 12_454 ?
O7 Ca1 C3 89.5(2) 3_455 12_454 ?
O7 Ca1 C3 50.4(2) 12_454 12_454 ?
O1 Ca1 C3 23.4(2) 12_454 12_454 ?
C4 Ca1 C3 26.90(19) 12_454 12_454 ?
O3 Ca1 Ca1 94.32(16) 10_464 10_465 ?
O2 Ca1 Ca1 77.95(17) . 10_465 ?
O8 Ca1 Ca1 112.0(2) . 10_465 ?
O1 Ca1 Ca1 167.13(17) 3_454 10_465 ?
O7 Ca1 Ca1 34.98(16) 3_455 10_465 ?
O7 Ca1 Ca1 104.49(14) 12_454 10_465 ?
O1 Ca1 Ca1 32.49(13) 12_454 10_465 ?
C4 Ca1 Ca1 81.54(18) 12_454 10_465 ?
C3 Ca1 Ca1 55.23(16) 12_454 10_465 ?
O3 Ca1 Ca1 79.91(15) 10_464 10_464 ?
O2 Ca1 Ca1 93.64(16) . 10_464 ?
O8 Ca1 Ca1 110.7(2) . 10_464 ?
O1 Ca1 Ca1 35.24(15) 3_454 10_464 ?
O7 Ca1 Ca1 171.63(17) 3_455 10_464 ?
O7 Ca1 Ca1 32.83(14) 12_454 10_464 ?
O1 Ca1 Ca1 105.67(14) 12_454 10_464 ?
C4 Ca1 Ca1 55.73(18) 12_454 10_464 ?
C3 Ca1 Ca1 82.35(17) 12_454 10_464 ?
Ca1 Ca1 Ca1 137.24(8) 10_465 10_464 ?
C3 O1 Ca1 141.2(5) . 7_445 ?
C3 O1 Ca1 102.4(5) . 4_455 ?
Ca1 O1 Ca1 112.3(2) 7_445 4_455 ?
C5 O2 Ca1 144.0(5) . . ?
C6 O3 Ca1 143.0(5) . 10_465 ?
C4 O7 Ca1 141.7(6) . 7_444 ?
C4 O7 Ca1 102.9(5) . 4_455 ?
Ca1 O7 Ca1 112.2(2) 7_444 4_455 ?
O1 C3 C4 130.5(9) . . ?
O1 C3 C6 139.5(8) . . ?
C4 C3 C6 90.1(8) . . ?
O1 C3 Ca1 54.2(4) . 4_455 ?
C4 C3 Ca1 76.3(6) . 4_455 ?
C6 C3 Ca1 166.3(6) . 4_455 ?
O7 C4 C3 130.4(9) . . ?
O7 C4 C5 139.0(8) . . ?
C3 C4 C5 90.6(8) . . ?
O7 C4 Ca1 53.6(4) . 4_455 ?
C3 C4 Ca1 76.8(6) . 4_455 ?
C5 C4 Ca1 167.4(6) . 4_455 ?
O2 C5 C6 136.6(9) . . ?
O2 C5 C4 134.3(7) . . ?
C6 C5 C4 89.0(7) . . ?
O3 C6 C3 134.6(8) . . ?
O3 C6 C5 135.1(9) . . ?
C3 C6 C5 90.3(7) . . ?
C2S C1S C3S 180.00(4) . . ?
C1S C2S H2S 180.0 . . ?
C1S C3S H3SA 109.5 . . ?
C1S C3S H3SB 109.5 . . ?
H3SA C3S H3SB 109.5 . . ?
C1S C3S H3SC 109.5 . . ?
H3SA C3S H3SC 109.5 . . ?
H3SB C3S H3SC 109.5 . . ?

loop_
_geom_bond_atom_site_label_1
_geom_bond_atom_site_label_2
_geom_bond_distance
_geom_bond_site_symmetry_2
_geom_bond_publ_flag
Ca1 O3 2.318(6) 10_464 ?
Ca1 O2 2.321(6) . ?
Ca1 O8 2.357(6) . ?
Ca1 O1 2.389(6) 3_454 ?
Ca1 O7 2.410(6) 3_455 ?
Ca1 O7 2.548(7) 12_454 ?
Ca1 O1 2.566(6) 12_454 ?
Ca1 C4 3.084(9) 12_454 ?
Ca1 C3 3.090(9) 12_454 ?
Ca1 Ca1 4.1152(13) 10_465 ?
Ca1 Ca1 4.1152(13) 10_464 ?
O1 C3 1.259(11) . ?
O2 C5 1.253(10) . ?
O3 C6 1.266(10) . ?
O7 C4 1.260(11) . ?
C3 C4 1.436(10) . ?
C3 C6 1.447(12) . ?
C4 C5 1.457(12) . ?
C5 C6 1.453(11) . ?
C1S C2S 1.23(6) . ?
C1S C3S 1.45(6) . ?
C2S H2S 0.9300 . ?
C3S H3SA 0.9600 . ?
C3S H3SB 0.9600 . ?
C3S H3SC 0.9600 . ?

loop_
_geom_torsion_atom_site_label_1
_geom_torsion_atom_site_label_2
_geom_torsion_atom_site_label_3
_geom_torsion_atom_site_label_4
_geom_torsion
_geom_torsion_site_symmetry_1
_geom_torsion_site_symmetry_2
_geom_torsion_site_symmetry_3
_geom_torsion_site_symmetry_4
_geom_torsion_publ_flag
Ca1 O1 C3 C4 -150.8(8) 7_445 . . . ?
Ca1 O1 C3 C4 2.5(13) 4_455 . . . ?
Ca1 O1 C3 C6 28(2) 7_445 . . . ?
Ca1 O1 C3 C6 -178.6(12) 4_455 . . . ?
Ca1 O1 C3 Ca1 -153.3(11) 7_445 . . 4_455 ?
Ca1 O7 C4 C3 -157.3(8) 7_444 . . . ?
Ca1 O7 C4 C3 -1.0(13) 4_455 . . . ?
Ca1 O7 C4 C5 24(2) 7_444 . . . ?
Ca1 O7 C4 C5 -179.8(11) 4_455 . . . ?
Ca1 O7 C4 Ca1 -156.2(11) 7_444 . . 4_455 ?
O1 C3 C4 O7 -1(2) . . . . ?
C6 C3 C4 O7 179.5(10) . . . . ?
Ca1 C3 C4 O7 0.9(11) 4_455 . . . ?
O1 C3 C4 C5 178.0(10) . . . . ?
C6 C3 C4 C5 -1.3(9) . . . . ?
Ca1 C3 C4 C5 -180.0(6) 4_455 . . . ?
O1 C3 C4 Ca1 -2.1(10) . . . 4_455 ?
C6 C3 C4 Ca1 178.6(6) . . . 4_455 ?
Ca1 O2 C5 C6 -15(2) . . . . ?
Ca1 O2 C5 C4 160.4(8) . . . . ?
O7 C4 C5 O2 3(2) . . . . ?
C3 C4 C5 O2 -175.8(11) . . . . ?
Ca1 C4 C5 O2 -176(2) 4_455 . . . ?
O7 C4 C5 C6 -179.6(12) . . . . ?
C3 C4 C5 C6 1.3(9) . . . . ?
Ca1 C4 C5 C6 1(3) 4_455 . . . ?
Ca1 O3 C6 C3 175.9(8) 10_465 . . . ?
Ca1 O3 C6 C5 -3(2) 10_465 . . . ?
O1 C3 C6 O3 3(2) . . . . ?
C4 C3 C6 O3 -177.8(12) . . . . ?
Ca1 C3 C6 O3 -172(2) 4_455 . . . ?
O1 C3 C6 C5 -177.8(12) . . . . ?
C4 C3 C6 C5 1.3(9) . . . . ?
Ca1 C3 C6 C5 7(3) 4_455 . . . ?
O2 C5 C6 O3 -5(2) . . . . ?
C4 C5 C6 O3 177.8(12) . . . . ?
O2 C5 C6 C3 175.7(12) . . . . ?
C4 C5 C6 C3 -1.3(8) . . . . ?
